data_7042014
loop_
_publ_author_name
'Hobbollahi, Elnaz'
'List, Manuela'
'Hupp, Benjamin'
'Mohr, Fabian'
'Berger, Raphael J. F.'
'Steffen, Andreas'
'Monkowius, Uwe'

_publ_section_title
;
 Highly efficient cold-white light emission in a
 [Au2CuCl2(P&#x2229;N)2]PF6 type salt.
;
_journal_issue 11
_journal_name_full 'Dalton transactions (Cambridge, England : 2003)'
_journal_page_first 3438
_journal_page_last 3442
_journal_paper_doi 10.1039/c7dt00180k
_journal_volume 46
_journal_year 2017
_chemical_formula_moiety 'C36 H32 Au2 Cl2 Cu N2 P2, F6 P'
_chemical_formula_sum 'C36 H32 Au2 Cl2 Cu F6 N2 P3'
_chemical_formula_weight 1227.92
_chemical_name_systematic
;
 ? 
;
_space_group_crystal_system triclinic
_space_group_IT_number 2
_space_group_name_Hall '-P 1'
_space_group_name_H-M_alt 'P -1'
_symmetry_space_group_name_Hall '-P 1'
_symmetry_space_group_name_H-M 'P -1'
_atom_sites_solution_hydrogens geom
_atom_sites_solution_primary heavy
_atom_sites_solution_secondary difmap
_audit_creation_date 2015-02-06
_audit_creation_method
;
  Olex2 1.2-ac2
  (compiled Nov  7 2012 10:32:32, GUI svn.r4372)
;
_audit_update_record
;
2016-12-22 deposited with the CCDC.
2017-02-09 downloaded from the CCDC.
;
_cell_angle_alpha 86.0014(17)
_cell_angle_beta 72.374(2)
_cell_angle_gamma 68.873(2)
_cell_formula_units_Z 2
_cell_length_a 10.4810(2)
_cell_length_b 14.0777(3)
_cell_length_c 14.7299(3)
_cell_measurement_reflns_used 9391
_cell_measurement_temperature 150
_cell_measurement_theta_max 29.1500
_cell_measurement_theta_min 2.8980
_cell_volume 1930.21(8)
_computing_cell_refinement
;
CrysAlisPro, Agilent Technologies,
Version 1.171.37.31 (release 14-01-2014 CrysAlis171 .NET)
(compiled Jan 14 2014,18:38:05)
;
_computing_data_collection
;
CrysAlisPro, Agilent Technologies,
Version 1.171.37.31 (release 14-01-2014 CrysAlis171 .NET)
(compiled Jan 14 2014,18:38:05)
;
_computing_data_reduction
;
CrysAlisPro, Agilent Technologies,
Version 1.171.37.31 (release 14-01-2014 CrysAlis171 .NET)
(compiled Jan 14 2014,18:38:05)
;
_computing_molecular_graphics
;
O. V. Dolomanov, L. J. Bourhis, R. J. Gildea, J. A. K. Howard and H. Puschmann,
OLEX2: a complete structure solution, refinement and analysis program.
J. Appl. Cryst. (2009). 42, 339-341.
;
_computing_publication_material
;
O. V. Dolomanov, L. J. Bourhis, R. J. Gildea, J. A. K. Howard and H. Puschmann,
OLEX2: a complete structure solution, refinement and analysis program.
J. Appl. Cryst. (2009). 42, 339-341.
;
_computing_structure_refinement
;
SHELXL, G.M. Sheldrick, Acta Cryst.
(2008). A64, 112-122
;
_computing_structure_solution
;
SHELXS, G.M. Sheldrick, Acta Cryst.
(2008). A64, 112-122
;
_diffrn_ambient_temperature 150
_diffrn_detector 'CCD plate'
_diffrn_detector_area_resol_mean 16.2705
_diffrn_detector_type Eos
_diffrn_measured_fraction_theta_full 0.9997
_diffrn_measured_fraction_theta_max 0.8337
_diffrn_measurement_details
;
#__ type_ start__ end____ width___ exp.time_
  1 omega    0.00   69.00   1.0000   62.5000
omega____ theta____ kappa____ phi______ frames
    -       15.2805   57.0000    0.0000 69

#__ type_ start__ end____ width___ exp.time_
  2 omega   -7.00   75.00   1.0000   62.5000
omega____ theta____ kappa____ phi______ frames
    -       15.2805   77.0000   90.0000 82

#__ type_ start__ end____ width___ exp.time_
  3 omega    2.00   46.00   1.0000   62.5000
omega____ theta____ kappa____ phi______ frames
    -       15.2805   57.0000 -150.0000 44

#__ type_ start__ end____ width___ exp.time_
  4 omega  -50.00   27.00   1.0000   62.5000
omega____ theta____ kappa____ phi______ frames
    -       15.2805  -57.0000    0.0000 77

#__ type_ start__ end____ width___ exp.time_
  5 omega  -46.00   14.00   1.0000   62.5000
omega____ theta____ kappa____ phi______ frames
    -       15.2805  -37.0000   90.0000 60

#__ type_ start__ end____ width___ exp.time_
  6 omega  -47.00   42.00   1.0000   62.5000
omega____ theta____ kappa____ phi______ frames
    -       15.2805  -77.0000 -120.0000 89
;
_diffrn_measurement_device 'four-circle diffractometer'
_diffrn_measurement_device_type 'Xcalibur, Eos, Gemini ultra'
_diffrn_measurement_method '\w scans'
_diffrn_orient_matrix_UB_11 0.0430268000
_diffrn_orient_matrix_UB_12 -0.0432069000
_diffrn_orient_matrix_UB_13 -0.0314606000
_diffrn_orient_matrix_UB_21 0.0612131000
_diffrn_orient_matrix_UB_22 -0.0007134000
_diffrn_orient_matrix_UB_23 0.0116639000
_diffrn_orient_matrix_UB_31 -0.0134118000
_diffrn_orient_matrix_UB_32 -0.0324969000
_diffrn_orient_matrix_UB_33 0.0378427000
_diffrn_radiation_monochromator graphite
_diffrn_radiation_probe x-ray
_diffrn_radiation_type 'Mo K\a'
_diffrn_radiation_wavelength 0.71073
_diffrn_reflns_av_R_equivalents 0.0241
_diffrn_reflns_av_unetI/netI 0.0368
_diffrn_reflns_limit_h_max 13
_diffrn_reflns_limit_h_min -14
_diffrn_reflns_limit_k_max 17
_diffrn_reflns_limit_k_min -19
_diffrn_reflns_limit_l_max 19
_diffrn_reflns_limit_l_min -20
_diffrn_reflns_number 17722
_diffrn_reflns_theta_full 25.05
_diffrn_reflns_theta_max 29.43
_diffrn_reflns_theta_min 2.08
_diffrn_source 'Enhance (Mo) X-ray Source'
_exptl_absorpt_coefficient_mu 8.450
_exptl_absorpt_correction_T_max 1.00000
_exptl_absorpt_correction_T_min 0.71293
_exptl_absorpt_correction_type multi-scan
_exptl_absorpt_process_details
;
CrysAlisPro, Agilent Technologies,
Version 1.171.37.31 (release 14-01-2014 CrysAlis171 .NET)
(compiled Jan 14 2014,18:38:05)
Empirical absorption correction using spherical harmonics,
 implemented in SCALE3 ABSPACK scaling algorithm.
;
_exptl_crystal_colour colourless
_exptl_crystal_colour_primary colourless
_exptl_crystal_density_diffrn 2.113
_exptl_crystal_density_method 'not measured'
_exptl_crystal_description plate
_exptl_crystal_F_000 1164
_exptl_crystal_preparation ', Luminescent'
_exptl_crystal_recrystallization_method 'Re-crystallisation from solvent: dichloromethane / diethyl ether'
_exptl_crystal_size_max 0.06
_exptl_crystal_size_mid 0.04
_exptl_crystal_size_min 0.02
_refine_diff_density_max 1.566
_refine_diff_density_min -0.984
_refine_diff_density_rms 0.128
_refine_ls_extinction_method none
_refine_ls_goodness_of_fit_ref 1.024
_refine_ls_hydrogen_treatment constr
_refine_ls_matrix_type full
_refine_ls_number_parameters 471
_refine_ls_number_reflns 8908
_refine_ls_number_restraints 0
_refine_ls_restrained_S_all 1.024
_refine_ls_R_factor_all 0.0384
_refine_ls_R_factor_gt 0.0271
_refine_ls_shift/su_max 0.002
_refine_ls_shift/su_mean 0.000
_refine_ls_structure_factor_coef Fsqd
_refine_ls_weighting_details 'calc w=1/[\s^2^(Fo^2^)+(0.0224P)^2^+2.1876P] where P=(Fo^2^+2Fc^2^)/3'
_refine_ls_weighting_scheme calc
_refine_ls_wR_factor_gt 0.0550
_refine_ls_wR_factor_ref 0.0588
_reflns_number_gt 7478
_reflns_number_total 8908
_reflns_threshold_expression >2sigma(I)
_cod_data_source_file c7dt00180k2.cif
_cod_data_source_block umpypaucu
_cod_depositor_comments 'Adding full bibliography for 7042014--7042015.cif.'
_cod_original_cell_volume 1930.22(7)
_cod_database_code 7042014
_chemical_oxdiff_formula C18H16N1P2F6Cl1Au1Cu1
_reflns_odcompleteness_completeness 99.97
_reflns_odcompleteness_iscentric 1
_reflns_odcompleteness_theta 26.32
_olex2_refinement_description
;
1. Fixed Uiso
 At 1.2 times of:
  H27 of C27, H34 of C34, H33 of C33, H28 of C28, H10 of C10, H26 of C26, H14
  of C14, H30 of C30, H2 of C2, H32 of C32, H35 of C35, H3 of C3, H29 of C29,
  H17 of C17, H23 of C23, H36 of C36, H13 of C13, H16 of C16, H7 of C7, H11 of
  C11, H15 of C15, H8 of C8, H9 of C9, H21 of C21, H4 of C4, H22 of C22
 At 1.5 times of:
  {H18A,H18B,H18C} of C18, {H20A,H20B,H20C} of C20
2.a Aromatic/amide H refined with riding coordinates:
 C17(H17), C23(H23), C36(H36), C13(H13), C16(H16), C7(H7), C11(H11), C15(H15),
 C8(H8), C9(H9), C21(H21), C4(H4), C22(H22), C30(H30), C2(H2), C32(H32),
 C35(H35), C3(H3), C29(H29), C14(H14), C26(H26), C10(H10), C28(H28), C33(H33),
 C34(H34), C27(H27)
2.b Idealised Me refined as rotating group:
 C20(H20A,H20B,H20C), C18(H18A,H18B,H18C)
;

loop_
_space_group_symop_id
_space_group_symop_operation_xyz
1 'x, y, z'
2 '-x, -y, -z'

loop_
_atom_site_label
_atom_site_type_symbol
_atom_site_fract_x
_atom_site_fract_y
_atom_site_fract_z
_atom_site_U_iso_or_equiv
_atom_site_adp_type
_atom_site_occupancy
_atom_site_symmetry_multiplicity
_atom_site_calc_flag
_atom_site_refinement_flags
Au1 Au 0.758452(16) 0.585332(12) 0.587750(11) 0.02151(5) Uani 1 1 d .
Au2 Au 0.594728(16) 0.557756(13) 0.812826(11) 0.02487(5) Uani 1 1 d .
Cu1 Cu 0.72570(5) 0.70405(4) 0.74453(3) 0.02074(10) Uani 1 1 d .
P2 P 0.75997(11) 0.52645(8) 0.88827(7) 0.0220(2) Uani 1 1 d .
P1 P 0.62327(11) 0.74035(8) 0.55777(7) 0.0223(2) Uani 1 1 d .
Cl1 Cl 0.89916(12) 0.42387(8) 0.61083(8) 0.0305(2) Uani 1 1 d .
Cl2 Cl 0.42305(12) 0.58390(11) 0.73883(8) 0.0400(3) Uani 1 1 d .
P3 P 0.83037(14) 0.96105(10) 0.81656(9) 0.0350(3) Uani 1 1 d .
N2 N 0.9124(3) 0.6121(3) 0.7481(2) 0.0190(7) Uani 1 1 d .
N1 N 0.5437(3) 0.8055(3) 0.7429(2) 0.0220(7) Uani 1 1 d .
C17 C 0.4734(5) 0.8175(4) 0.4241(3) 0.0351(11) Uani 1 1 d .
H17 H 0.5062 0.8728 0.4196 0.042 Uiso 1 1 calc R
C24 C 0.9281(4) 0.5318(3) 0.8058(3) 0.0206(8) Uani 1 1 d .
C25 C 0.8067(4) 0.4010(3) 0.9362(3) 0.0249(9) Uani 1 1 d .
C6 C 0.7281(4) 0.8170(3) 0.4993(3) 0.0254(9) Uani 1 1 d .
F4 F 0.8644(4) 0.8455(2) 0.8443(2) 0.0668(10) Uani 1 1 d .
C12 C 0.5150(4) 0.7378(3) 0.4831(3) 0.0276(9) Uani 1 1 d .
C23 C 1.0590(4) 0.4596(3) 0.8032(3) 0.0252(9) Uani 1 1 d .
H23 H 1.0664 0.4055 0.8460 0.030 Uiso 1 1 calc R
C36 C 0.7975(5) 0.6720(3) 0.9887(3) 0.0277(9) Uani 1 1 d .
H36 H 0.8879 0.6588 0.9419 0.033 Uiso 1 1 calc R
C20 C 1.0129(5) 0.7088(3) 0.6218(3) 0.0291(10) Uani 1 1 d .
H20A H 0.9959 0.6915 0.5643 0.044 Uiso 1 1 calc R
H20B H 1.0997 0.7260 0.6038 0.044 Uiso 1 1 calc R
H20C H 0.9309 0.7674 0.6563 0.044 Uiso 1 1 calc R
C31 C 0.7124(5) 0.6169(3) 0.9851(3) 0.0258(9) Uani 1 1 d .
C5 C 0.4570(4) 0.8634(3) 0.8230(3) 0.0259(9) Uani 1 1 d .
C19 C 1.0314(4) 0.6201(3) 0.6843(3) 0.0214(8) Uani 1 1 d .
F2 F 0.9364(4) 0.9736(3) 0.8687(3) 0.0753(11) Uani 1 1 d .
F1 F 0.8014(4) 1.0756(2) 0.7823(3) 0.0659(10) Uani 1 1 d .
F3 F 0.7051(5) 0.9969(3) 0.9079(3) 0.0900(13) Uani 1 1 d .
F6 F 0.9643(5) 0.9239(3) 0.7217(3) 0.0959(15) Uani 1 1 d .
F5 F 0.7322(5) 0.9473(3) 0.7587(3) 0.0849(13) Uani 1 1 d .
C13 C 0.4701(5) 0.6556(4) 0.4872(3) 0.0317(10) Uani 1 1 d .
H13 H 0.5003 0.6004 0.5261 0.038 Uiso 1 1 calc R
C16 C 0.3832(5) 0.8157(4) 0.3716(3) 0.0447(13) Uani 1 1 d .
H16 H 0.3546 0.8697 0.3311 0.054 Uiso 1 1 calc R
C7 C 0.8201(5) 0.7864(4) 0.4066(3) 0.0333(10) Uani 1 1 d .
H7 H 0.8170 0.7323 0.3732 0.040 Uiso 1 1 calc R
C11 C 0.7362(5) 0.8959(3) 0.5465(3) 0.0314(10) Uani 1 1 d .
H11 H 0.6747 0.9177 0.6094 0.038 Uiso 1 1 calc R
C15 C 0.3363(5) 0.7349(5) 0.3790(3) 0.0422(13) Uani 1 1 d .
H15 H 0.2720 0.7349 0.3454 0.051 Uiso 1 1 calc R
C8 C 0.9153(5) 0.8351(4) 0.3639(4) 0.0439(13) Uani 1 1 d .
H8 H 0.9764 0.8148 0.3007 0.053 Uiso 1 1 calc R
C9 C 0.9228(5) 0.9125(4) 0.4116(4) 0.0429(13) Uani 1 1 d .
H9 H 0.9895 0.9448 0.3820 0.051 Uiso 1 1 calc R
C1 C 0.4965(4) 0.8171(3) 0.6650(3) 0.0238(9) Uani 1 1 d .
C21 C 1.1655(4) 0.5477(4) 0.6768(3) 0.0280(10) Uani 1 1 d .
H21 H 1.2477 0.5534 0.6303 0.034 Uiso 1 1 calc R
C4 C 0.3208(5) 0.9318(3) 0.8261(3) 0.0330(10) Uani 1 1 d .
H4 H 0.2608 0.9717 0.8829 0.040 Uiso 1 1 calc R
C22 C 1.1801(4) 0.4676(4) 0.7366(3) 0.0305(10) Uani 1 1 d .
H22 H 1.2721 0.4182 0.7323 0.037 Uiso 1 1 calc R
C30 C 0.8241(5) 0.3839(4) 1.0264(3) 0.0336(10) Uani 1 1 d .
H30 H 0.8096 0.4396 1.0660 0.040 Uiso 1 1 calc R
C2 C 0.3627(5) 0.8832(4) 0.6664(3) 0.0346(11) Uani 1 1 d .
H2 H 0.3317 0.8886 0.6113 0.042 Uiso 1 1 calc R
C32 C 0.5803(5) 0.6371(4) 1.0549(3) 0.0378(11) Uani 1 1 d .
H32 H 0.5205 0.6007 1.0528 0.045 Uiso 1 1 calc R
C35 C 0.7506(5) 0.7460(4) 1.0603(3) 0.0361(11) Uani 1 1 d .
H35 H 0.8083 0.7841 1.0625 0.043 Uiso 1 1 calc R
C3 C 0.2729(5) 0.9418(4) 0.7481(3) 0.0413(12) Uani 1 1 d .
H3 H 0.1799 0.9881 0.7500 0.050 Uiso 1 1 calc R
C29 C 0.8626(6) 0.2856(4) 1.0588(4) 0.0425(12) Uani 1 1 d .
H29 H 0.8743 0.2742 1.1206 0.051 Uiso 1 1 calc R
C14 C 0.3816(5) 0.6540(4) 0.4346(3) 0.0394(12) Uani 1 1 d .
H14 H 0.3519 0.5974 0.4367 0.047 Uiso 1 1 calc R
C26 C 0.8263(5) 0.3194(4) 0.8793(3) 0.0371(11) Uani 1 1 d .
H26 H 0.8129 0.3306 0.8180 0.045 Uiso 1 1 calc R
C10 C 0.8331(5) 0.9429(4) 0.5025(4) 0.0399(12) Uani 1 1 d .
H10 H 0.8376 0.9967 0.5354 0.048 Uiso 1 1 calc R
C18 C 0.5074(5) 0.8487(4) 0.9090(3) 0.0402(12) Uani 1 1 d .
H18A H 0.4712 0.8004 0.9500 0.060 Uiso 1 1 calc R
H18B H 0.4718 0.9142 0.9442 0.060 Uiso 1 1 calc R
H18C H 0.6124 0.8218 0.8894 0.060 Uiso 1 1 calc R
C28 C 0.8838(6) 0.2050(4) 1.0018(4) 0.0454(13) Uani 1 1 d .
H28 H 0.9112 0.1378 1.0239 0.054 Uiso 1 1 calc R
C33 C 0.5365(6) 0.7097(4) 1.1268(3) 0.0475(14) Uani 1 1 d .
H33 H 0.4479 0.7216 1.1752 0.057 Uiso 1 1 calc R
C34 C 0.6197(6) 0.7645(4) 1.1287(3) 0.0449(13) Uani 1 1 d .
H34 H 0.5873 0.8159 1.1775 0.054 Uiso 1 1 calc R
C27 C 0.8653(6) 0.2215(4) 0.9120(4) 0.0501(14) Uani 1 1 d .
H27 H 0.8795 0.1656 0.8728 0.060 Uiso 1 1 calc R

loop_
_atom_site_aniso_label
_atom_site_aniso_U_11
_atom_site_aniso_U_22
_atom_site_aniso_U_33
_atom_site_aniso_U_23
_atom_site_aniso_U_13
_atom_site_aniso_U_12
Au1 0.02172(8) 0.02144(9) 0.02228(8) -0.00076(6) -0.00885(6) -0.00657(6)
Au2 0.02127(8) 0.03598(10) 0.02222(8) 0.00176(7) -0.00569(6) -0.01658(7)
Cu1 0.0160(2) 0.0268(3) 0.0180(2) 0.0002(2) -0.00434(18) -0.0066(2)
P2 0.0221(5) 0.0282(6) 0.0182(5) 0.0007(4) -0.0048(4) -0.0127(5)
P1 0.0217(5) 0.0225(6) 0.0220(5) 0.0001(4) -0.0083(4) -0.0055(4)
Cl1 0.0335(6) 0.0235(5) 0.0341(6) -0.0024(4) -0.0159(5) -0.0041(4)
Cl2 0.0283(6) 0.0700(9) 0.0332(6) 0.0055(6) -0.0129(5) -0.0281(6)
P3 0.0447(7) 0.0323(7) 0.0333(6) 0.0033(5) -0.0135(6) -0.0188(6)
N2 0.0179(16) 0.0264(19) 0.0174(16) -0.0007(14) -0.0076(13) -0.0111(14)
N1 0.0185(16) 0.0256(19) 0.0197(17) 0.0002(14) -0.0018(13) -0.0083(14)
C17 0.033(2) 0.039(3) 0.032(2) -0.001(2) -0.015(2) -0.007(2)
C24 0.023(2) 0.028(2) 0.0162(18) 0.0001(16) -0.0078(16) -0.0130(18)
C25 0.025(2) 0.029(2) 0.024(2) 0.0018(17) -0.0043(17) -0.0161(19)
C6 0.020(2) 0.023(2) 0.030(2) 0.0061(18) -0.0081(17) -0.0045(17)
F4 0.086(3) 0.042(2) 0.075(2) 0.0191(17) -0.017(2) -0.0350(19)
C12 0.022(2) 0.036(3) 0.021(2) -0.0043(18) -0.0079(17) -0.0043(19)
C23 0.026(2) 0.030(2) 0.026(2) 0.0081(18) -0.0138(18) -0.0123(19)
C36 0.031(2) 0.035(3) 0.022(2) 0.0038(18) -0.0106(18) -0.015(2)
C20 0.026(2) 0.034(3) 0.025(2) 0.0006(19) -0.0022(18) -0.013(2)
C31 0.032(2) 0.027(2) 0.0172(19) 0.0015(17) -0.0074(17) -0.0091(19)
C5 0.022(2) 0.027(2) 0.026(2) 0.0025(18) -0.0034(17) -0.0098(18)
C19 0.025(2) 0.031(2) 0.0162(18) 0.0013(16) -0.0080(16) -0.0175(18)
F2 0.083(3) 0.055(2) 0.117(3) 0.022(2) -0.067(2) -0.032(2)
F1 0.098(3) 0.0424(19) 0.078(2) 0.0174(17) -0.056(2) -0.026(2)
F3 0.088(3) 0.092(3) 0.067(2) -0.030(2) 0.018(2) -0.034(3)
F6 0.119(4) 0.076(3) 0.075(2) -0.015(2) 0.035(2) -0.064(3)
F5 0.123(4) 0.094(3) 0.085(3) 0.009(2) -0.068(3) -0.064(3)
C13 0.029(2) 0.041(3) 0.027(2) 0.001(2) -0.0098(19) -0.014(2)
C16 0.042(3) 0.057(4) 0.025(2) 0.000(2) -0.015(2) -0.002(3)
C7 0.032(2) 0.030(3) 0.031(2) -0.001(2) -0.005(2) -0.006(2)
C11 0.032(2) 0.033(3) 0.028(2) 0.005(2) -0.0076(19) -0.012(2)
C15 0.027(2) 0.075(4) 0.025(2) -0.010(2) -0.011(2) -0.013(3)
C8 0.034(3) 0.040(3) 0.038(3) 0.009(2) 0.000(2) -0.001(2)
C9 0.030(3) 0.038(3) 0.054(3) 0.017(3) -0.007(2) -0.011(2)
C1 0.021(2) 0.027(2) 0.025(2) 0.0000(17) -0.0074(17) -0.0087(18)
C21 0.018(2) 0.044(3) 0.025(2) -0.0002(19) -0.0039(17) -0.015(2)
C4 0.028(2) 0.032(3) 0.028(2) -0.0017(19) 0.0004(19) -0.005(2)
C22 0.018(2) 0.037(3) 0.036(2) 0.004(2) -0.0124(19) -0.0064(19)
C30 0.037(3) 0.041(3) 0.025(2) 0.001(2) -0.008(2) -0.016(2)
C2 0.032(2) 0.039(3) 0.028(2) 0.002(2) -0.013(2) -0.004(2)
C32 0.044(3) 0.042(3) 0.028(2) -0.001(2) 0.001(2) -0.026(2)
C35 0.048(3) 0.038(3) 0.029(2) 0.002(2) -0.016(2) -0.020(2)
C3 0.026(2) 0.041(3) 0.043(3) 0.000(2) -0.010(2) 0.004(2)
C29 0.046(3) 0.038(3) 0.037(3) 0.012(2) -0.008(2) -0.015(2)
C14 0.037(3) 0.060(3) 0.029(2) -0.004(2) -0.010(2) -0.025(3)
C26 0.050(3) 0.035(3) 0.036(3) 0.006(2) -0.016(2) -0.023(2)
C10 0.041(3) 0.030(3) 0.053(3) 0.010(2) -0.019(2) -0.016(2)
C18 0.036(3) 0.048(3) 0.027(2) -0.009(2) -0.009(2) -0.004(2)
C28 0.043(3) 0.036(3) 0.053(3) 0.021(3) -0.008(3) -0.018(2)
C33 0.045(3) 0.058(4) 0.029(3) -0.008(2) 0.008(2) -0.020(3)
C34 0.061(4) 0.044(3) 0.028(3) -0.010(2) -0.007(2) -0.020(3)
C27 0.066(4) 0.039(3) 0.051(3) -0.004(3) -0.016(3) -0.027(3)

loop_
_atom_type_symbol
_atom_type_description
_atom_type_scat_dispersion_real
_atom_type_scat_dispersion_imag
_atom_type_scat_source
C C 0.0033 0.0016 'International Tables Vol C Tables 4.2.6.8 and 6.1.1.4'
H H 0.0000 0.0000 'International Tables Vol C Tables 4.2.6.8 and 6.1.1.4'
Au Au -2.0133 8.8022 'International Tables Vol C Tables 4.2.6.8 and 6.1.1.4'
Cl Cl 0.1484 0.1585 'International Tables Vol C Tables 4.2.6.8 and 6.1.1.4'
Cu Cu 0.3201 1.2651 'International Tables Vol C Tables 4.2.6.8 and 6.1.1.4'
F F 0.0171 0.0103 'International Tables Vol C Tables 4.2.6.8 and 6.1.1.4'
N N 0.0061 0.0033 'International Tables Vol C Tables 4.2.6.8 and 6.1.1.4'
P P 0.1023 0.0942 'International Tables Vol C Tables 4.2.6.8 and 6.1.1.4'

loop_
_geom_angle_atom_site_label_1
_geom_angle_atom_site_label_2
_geom_angle_atom_site_label_3
_geom_angle
Cu1 Au1 Au2 54.540(10)
P1 Au1 Au2 103.38(3)
P1 Au1 Cu1 77.61(3)
P1 Au1 Cl1 177.15(4)
Cl1 Au1 Au2 78.97(3)
Cl1 Au1 Cu1 105.16(3)
Cu1 Au2 Au1 53.733(10)
P2 Au2 Au1 105.27(3)
P2 Au2 Cu1 75.88(3)
P2 Au2 Cl2 177.47(4)
Cl2 Au2 Au1 76.45(3)
Cl2 Au2 Cu1 106.65(3)
Au1 Cu1 Au2 71.728(13)
N2 Cu1 Au1 87.75(9)
N2 Cu1 Au2 93.17(9)
N2 Cu1 N1 175.11(14)
N1 Cu1 Au1 95.87(10)
N1 Cu1 Au2 91.10(10)
C24 P2 Au2 110.52(12)
C25 P2 Au2 113.49(14)
C25 P2 C24 105.48(19)
C31 P2 Au2 114.47(15)
C31 P2 C24 105.29(19)
C31 P2 C25 106.90(19)
C6 P1 Au1 112.59(13)
C6 P1 C12 106.8(2)
C6 P1 C1 104.31(19)
C12 P1 Au1 113.26(15)
C12 P1 C1 105.34(19)
C1 P1 Au1 113.83(14)
F4 P3 F2 91.5(2)
F4 P3 F1 176.7(2)
F4 P3 F6 88.7(2)
F4 P3 F5 88.9(2)
F2 P3 F1 89.39(18)
F2 P3 F6 88.1(2)
F1 P3 F6 88.2(2)
F3 P3 F4 91.4(2)
F3 P3 F2 90.6(2)
F3 P3 F1 91.7(2)
F3 P3 F6 178.7(3)
F3 P3 F5 92.8(2)
F5 P3 F2 176.6(2)
F5 P3 F1 90.0(2)
F5 P3 F6 88.5(2)
C24 N2 Cu1 121.8(3)
C19 N2 Cu1 119.6(3)
C19 N2 C24 118.2(3)
C5 N1 Cu1 119.3(3)
C5 N1 C1 118.6(3)
C1 N1 Cu1 121.9(3)
C12 C17 H17 120.1
C12 C17 C16 119.9(5)
C16 C17 H17 120.1
N2 C24 P2 114.8(3)
N2 C24 C23 123.1(4)
C23 C24 P2 122.1(3)
C30 C25 P2 122.7(3)
C30 C25 C26 119.5(4)
C26 C25 P2 117.8(3)
C7 C6 P1 118.1(3)
C11 C6 P1 122.8(3)
C11 C6 C7 118.6(4)
C17 C12 P1 121.4(4)
C13 C12 P1 118.8(3)
C13 C12 C17 119.8(4)
C24 C23 H23 120.9
C24 C23 C22 118.3(4)
C22 C23 H23 120.9
C31 C36 H36 120.0
C35 C36 H36 120.0
C35 C36 C31 120.0(4)
H20A C20 H20B 109.5
H20A C20 H20C 109.5
H20B C20 H20C 109.5
C19 C20 H20A 109.5
C19 C20 H20B 109.5
C19 C20 H20C 109.5
C36 C31 P2 122.4(3)
C36 C31 C32 119.1(4)
C32 C31 P2 118.3(3)
N1 C5 C4 120.7(4)
N1 C5 C18 118.5(4)
C4 C5 C18 120.7(4)
N2 C19 C20 117.7(4)
N2 C19 C21 121.0(4)
C21 C19 C20 121.2(4)
C12 C13 H13 120.0
C14 C13 C12 120.0(4)
C14 C13 H13 120.0
C17 C16 H16 120.3
C15 C16 C17 119.3(5)
C15 C16 H16 120.3
C6 C7 H7 120.1
C8 C7 C6 119.9(4)
C8 C7 H7 120.1
C6 C11 H11 119.8
C10 C11 C6 120.5(4)
C10 C11 H11 119.8
C16 C15 H15 119.5
C16 C15 C14 121.0(4)
C14 C15 H15 119.5
C7 C8 H8 119.5
C9 C8 C7 120.9(5)
C9 C8 H8 119.5
C8 C9 H9 120.2
C10 C9 C8 119.5(5)
C10 C9 H9 120.2
N1 C1 P1 116.0(3)
N1 C1 C2 121.9(4)
C2 C1 P1 122.1(3)
C19 C21 H21 119.9
C22 C21 C19 120.1(4)
C22 C21 H21 119.9
C5 C4 H4 119.8
C3 C4 C5 120.4(4)
C3 C4 H4 119.8
C23 C22 H22 120.4
C21 C22 C23 119.3(4)
C21 C22 H22 120.4
C25 C30 H30 119.9
C25 C30 C29 120.2(5)
C29 C30 H30 119.9
C1 C2 H2 120.1
C1 C2 C3 119.9(4)
C3 C2 H2 120.1
C31 C32 H32 119.9
C33 C32 C31 120.2(4)
C33 C32 H32 119.9
C36 C35 H35 120.0
C34 C35 C36 119.9(4)
C34 C35 H35 120.0
C4 C3 C2 118.5(4)
C4 C3 H3 120.8
C2 C3 H3 120.8
C30 C29 H29 120.0
C28 C29 C30 120.1(5)
C28 C29 H29 120.0
C13 C14 H14 120.0
C15 C14 C13 120.0(5)
C15 C14 H14 120.0
C25 C26 H26 120.0
C27 C26 C25 119.9(5)
C27 C26 H26 120.0
C11 C10 H10 119.7
C9 C10 C11 120.7(5)
C9 C10 H10 119.7
C5 C18 H18A 109.5
C5 C18 H18B 109.5
C5 C18 H18C 109.5
H18A C18 H18B 109.5
H18A C18 H18C 109.5
H18B C18 H18C 109.5
C29 C28 H28 120.0
C29 C28 C27 120.1(5)
C27 C28 H28 120.0
C32 C33 H33 119.9
C34 C33 C32 120.3(5)
C34 C33 H33 119.9
C35 C34 H34 119.7
C33 C34 C35 120.5(5)
C33 C34 H34 119.7
C26 C27 C28 120.2(5)
C26 C27 H27 119.9
C28 C27 H27 119.9

loop_
_geom_bond_atom_site_label_1
_geom_bond_atom_site_label_2
_geom_bond_distance
Au1 Au2 3.3079(2)
Au1 Cu1 2.8087(5)
Au1 P1 2.2318(11)
Au1 Cl1 2.2884(11)
Au2 Cu1 2.8374(5)
Au2 P2 2.2306(10)
Au2 Cl2 2.2838(11)
Cu1 N2 1.933(3)
Cu1 N1 1.933(3)
P2 C24 1.837(4)
P2 C25 1.808(4)
P2 C31 1.808(4)
P1 C6 1.807(4)
P1 C12 1.813(4)
P1 C1 1.833(4)
P3 F4 1.587(3)
P3 F2 1.592(3)
P3 F1 1.604(3)
P3 F3 1.529(4)
P3 F6 1.607(4)
P3 F5 1.588(3)
N2 C24 1.358(5)
N2 C19 1.352(5)
N1 C5 1.354(5)
N1 C1 1.359(5)
C17 H17 0.9500
C17 C12 1.395(6)
C17 C16 1.399(6)
C24 C23 1.373(6)
C25 C30 1.387(6)
C25 C26 1.388(6)
C6 C7 1.401(6)
C6 C11 1.391(6)
C12 C13 1.390(6)
C23 H23 0.9500
C23 C22 1.385(6)
C36 H36 0.9500
C36 C31 1.390(6)
C36 C35 1.382(6)
C20 H20A 0.9800
C20 H20B 0.9800
C20 H20C 0.9800
C20 C19 1.489(6)
C31 C32 1.397(6)
C5 C4 1.394(6)
C5 C18 1.490(6)
C19 C21 1.384(6)
C13 H13 0.9500
C13 C14 1.383(6)
C16 H16 0.9500
C16 C15 1.379(8)
C7 H7 0.9500
C7 C8 1.385(7)
C11 H11 0.9500
C11 C10 1.384(6)
C15 H15 0.9500
C15 C14 1.382(7)
C8 H8 0.9500
C8 C9 1.374(8)
C9 H9 0.9500
C9 C10 1.373(7)
C1 C2 1.370(6)
C21 H21 0.9500
C21 C22 1.376(6)
C4 H4 0.9500
C4 C3 1.367(7)
C22 H22 0.9500
C30 H30 0.9500
C30 C29 1.388(7)
C2 H2 0.9500
C2 C3 1.381(6)
C32 H32 0.9500
C32 C33 1.376(7)
C35 H35 0.9500
C35 C34 1.381(7)
C3 H3 0.9500
C29 H29 0.9500
C29 C28 1.372(7)
C14 H14 0.9500
C26 H26 0.9500
C26 C27 1.384(7)
C10 H10 0.9500
C18 H18A 0.9800
C18 H18B 0.9800
C18 H18C 0.9800
C28 H28 0.9500
C28 C27 1.386(7)
C33 H33 0.9500
C33 C34 1.365(7)
C34 H34 0.9500
C27 H27 0.9500
